data_7030070
loop_
_publ_author_name
'Luo, Zhong-Zhen'
'Lin, Chen-Sheng'
'Cheng, Wen-Dan'
'Li, Yuan-Bing'
'Zhang, Hao'
'Zhang, Wei-Long'
'He, Zhang-Zhen'

_publ_section_title
;
 Syntheses and characterizations of compounds Ba4F4XGa2S6 (X = Cr, Mn, Fe)
 and Ba4F4MnIn2S6 with 2D layered structures.
;
_journal_issue 27
_journal_name_full 'Dalton transactions (Cambridge, England : 2003)'
_journal_page_first 9938
_journal_page_last 9945
_journal_paper_doi 10.1039/c3dt50483b
_journal_volume 42
_journal_year 2013
_chemical_formula_sum 'Ba4 Cr F4 Ga2 S6'
_chemical_formula_weight 1009.18
_chemical_name_systematic
; 
 ? 
;
_space_group_IT_number 62
_symmetry_cell_setting orthorhombic
_symmetry_space_group_name_Hall '-P 2ac 2n'
_symmetry_space_group_name_H-M 'P n m a'
_atom_sites_solution_hydrogens none
_atom_sites_solution_primary direct
_atom_sites_solution_secondary difmap
_audit_creation_method SHELXL-97
_cell_angle_alpha 90.00
_cell_angle_beta 90.00
_cell_angle_gamma 90.00
_cell_formula_units_Z 4
_cell_length_a 13.0153(11)
_cell_length_b 18.5286(16)
_cell_length_c 6.1583(4)
_cell_measurement_reflns_used 2291
_cell_measurement_temperature 293(2)
_cell_measurement_theta_max 27.4817
_cell_measurement_theta_min 2.1984
_cell_volume 1485.1(2)
_computing_structure_refinement 'SHELXL-97 (Sheldrick, 1997)'
_computing_structure_solution 'SHELXS-97 (Sheldrick, 1990)'
_diffrn_ambient_temperature 293(2)
_diffrn_detector_area_resol_mean 14.6306
_diffrn_measured_fraction_theta_full 0.988
_diffrn_measured_fraction_theta_max 0.988
_diffrn_measurement_device_type Mercury70
_diffrn_measurement_method CCD_Profile_fitting
_diffrn_radiation_monochromator graphite
_diffrn_radiation_source 'fine-focus sealed tube'
_diffrn_radiation_type MoK\a
_diffrn_radiation_wavelength 0.71073
_diffrn_reflns_av_R_equivalents 0.0399
_diffrn_reflns_av_sigmaI/netI 0.0306
_diffrn_reflns_limit_h_max 16
_diffrn_reflns_limit_h_min -16
_diffrn_reflns_limit_k_max 24
_diffrn_reflns_limit_k_min -24
_diffrn_reflns_limit_l_max 7
_diffrn_reflns_limit_l_min -7
_diffrn_reflns_number 10628
_diffrn_reflns_theta_full 27.48
_diffrn_reflns_theta_max 27.48
_diffrn_reflns_theta_min 2.20
_diffrn_standards_number 1978
_exptl_absorpt_coefficient_mu 15.562
_exptl_absorpt_correction_T_max 0.459
_exptl_absorpt_correction_T_min 0.230
_exptl_absorpt_correction_type multi-scan
_exptl_crystal_colour yellow
_exptl_crystal_density_diffrn 4.514
_exptl_crystal_density_method 'not measured'
_exptl_crystal_description Prism
_exptl_crystal_F_000 1768
_exptl_crystal_size_max 0.1000
_exptl_crystal_size_mid 0.1000
_exptl_crystal_size_min 0.0500
_refine_diff_density_max 2.060
_refine_diff_density_min -1.224
_refine_diff_density_rms 0.247
_refine_ls_extinction_method none
_refine_ls_goodness_of_fit_ref 0.996
_refine_ls_hydrogen_treatment none
_refine_ls_matrix_type full
_refine_ls_number_parameters 85
_refine_ls_number_reflns 1732
_refine_ls_number_restraints 0
_refine_ls_restrained_S_all 0.996
_refine_ls_R_factor_all 0.0589
_refine_ls_R_factor_gt 0.0376
_refine_ls_shift/su_max 0.170
_refine_ls_shift/su_mean 0.027
_refine_ls_structure_factor_coef Fsqd
_refine_ls_weighting_details 'calc w=1/[\s^2^(Fo^2^)+(0.1000P)^2^+0.0000P] where P=(Fo^2^+2Fc^2^)/3'
_refine_ls_weighting_scheme calc
_refine_ls_wR_factor_gt 0.1363
_refine_ls_wR_factor_ref 0.1576
_reflns_number_gt 1240
_reflns_number_total 1753
_reflns_threshold_expression >2sigma(I)
_cod_data_source_file c3dt50483b.cif
_cod_data_source_block compd1
_cod_depositor_comments
;
The following automatic conversions were performed:

'_exptl_absorpt_correction_type' value 'Multi-scan' changed to
'multi-scan' according to
/usr/data/users/saulius/automatic-downloads/retrospective/RSC/lib/dictionaries/cif_core.dic
dictionary named 'cif_core.dic' version 2.4.2 from 2011-04-26.

Automatic conversion script
Id: cif_fix_values 2281 2013-09-26 08:29:07Z andrius 
;
_cod_original_sg_symbol_H-M Pnma
_cod_database_code 7030070

loop_
_symmetry_equiv_pos_as_xyz
'x, y, z'
'-x+1/2, -y, z+1/2'
'x+1/2, -y+1/2, -z+1/2'
'-x, y+1/2, -z'
'-x, -y, -z'
'x-1/2, y, -z-1/2'
'-x-1/2, y-1/2, z-1/2'
'x, -y-1/2, z'

loop_
_atom_site_label
_atom_site_type_symbol
_atom_site_fract_x
_atom_site_fract_y
_atom_site_fract_z
_atom_site_U_iso_or_equiv
_atom_site_adp_type
_atom_site_occupancy
_atom_site_symmetry_multiplicity
_atom_site_calc_flag
_atom_site_refinement_flags
Ba1 Ba 0.24960(3) 0.07794(3) 0.23133(9) 0.0109(2) Uani 1 1 d .
Ba2 Ba 0.49949(3) 0.07724(3) 0.74284(7) 0.0105(3) Uani 1 1 d .
Ga1 Ga 0.29863(9) 0.2500 -0.1534(2) 0.0106(3) Uani 1 2 d S
Ga2 Ga 0.45063(9) 0.2500 0.3488(2) 0.0110(3) Uani 1 2 d S
Cr1 Cr 0.62509(14) 0.2500 0.0031(3) 0.0129(4) Uani 1 2 d S
S1 S 0.52768(19) 0.34881(13) 0.2182(3) 0.0139(5) Uani 1 1 d .
S2 S 0.22248(19) 0.15082(13) -0.2878(4) 0.0153(5) Uani 1 1 d .
S3 S 0.2853(2) 0.2500 0.2188(4) 0.0104(6) Uani 1 2 d S
S4 S 0.4639(2) 0.2500 0.7204(5) 0.0113(6) Uani 1 2 d S
F1 F 0.3739(3) 0.0033(2) 0.4830(8) 0.0105(12) Uani 1 1 d .
F2 F 0.1263(3) -0.0016(3) 0.4925(9) 0.0158(14) Uani 1 1 d .

loop_
_atom_site_aniso_label
_atom_site_aniso_U_11
_atom_site_aniso_U_22
_atom_site_aniso_U_33
_atom_site_aniso_U_23
_atom_site_aniso_U_13
_atom_site_aniso_U_12
Ba1 0.0133(4) 0.0093(4) 0.0101(4) 0.00004(17) -0.00040(16) -0.0001(2)
Ba2 0.0097(4) 0.0101(5) 0.0118(4) -0.00166(16) 0.00027(17) -0.0027(2)
Ga1 0.0123(6) 0.0112(7) 0.0082(7) 0.000 -0.0012(5) 0.000
Ga2 0.0119(6) 0.0107(7) 0.0106(7) 0.000 -0.0001(5) 0.000
Cr1 0.0129(8) 0.0109(10) 0.0149(10) 0.000 0.0011(7) 0.000
S1 0.0161(10) 0.0123(12) 0.0134(10) 0.0014(8) 0.0010(8) -0.0073(10)
S2 0.0186(11) 0.0131(12) 0.0142(11) -0.0035(9) 0.0015(9) -0.0051(10)
S3 0.0101(14) 0.0130(16) 0.0080(13) 0.000 0.0001(10) 0.000
S4 0.0115(14) 0.0105(16) 0.0120(15) 0.000 0.0005(10) 0.000
F1 0.010(3) 0.008(3) 0.014(3) 0.0054(18) -0.0009(16) 0.003(2)
F2 0.014(3) 0.012(3) 0.022(4) 0.0013(19) -0.0005(18) 0.001(2)

loop_
_atom_type_symbol
_atom_type_description
_atom_type_scat_dispersion_real
_atom_type_scat_dispersion_imag
_atom_type_scat_source
Ba Ba -0.3244 2.2819 'International Tables Vol C Tables 4.2.6.8 and 6.1.1.4'
F F 0.0171 0.0103 'International Tables Vol C Tables 4.2.6.8 and 6.1.1.4'
Cr Cr 0.3209 0.6236 'International Tables Vol C Tables 4.2.6.8 and 6.1.1.4'
Ga Ga 0.2307 1.6083 'International Tables Vol C Tables 4.2.6.8 and 6.1.1.4'
S S 0.1246 0.1234 'International Tables Vol C Tables 4.2.6.8 and 6.1.1.4'

loop_
_geom_angle_atom_site_label_1
_geom_angle_atom_site_label_2
_geom_angle_atom_site_label_3
_geom_angle
_geom_angle_site_symmetry_1
_geom_angle_site_symmetry_3
F2 Ba1 F1 70.47(17) 2_554 .
F2 Ba1 F1 75.21(14) 2_554 2_554
F1 Ba1 F1 114.16(7) . 2_554
F2 Ba1 F2 114.05(8) 2_554 .
F1 Ba1 F2 74.25(14) . .
F1 Ba1 F2 71.22(16) 2_554 .
F2 Ba1 S3 115.76(12) 2_554 .
F1 Ba1 S3 116.45(11) . .
F1 Ba1 S3 128.90(11) 2_554 .
F2 Ba1 S3 129.65(11) . .
F2 Ba1 S1 147.55(11) 2_554 3_455
F1 Ba1 S1 135.96(11) . 3_455
F1 Ba1 S1 75.68(10) 2_554 3_455
F2 Ba1 S1 68.85(11) . 3_455
S3 Ba1 S1 73.35(7) . 3_455
F2 Ba1 S2 143.36(12) 2_554 1_556
F1 Ba1 S2 75.56(12) . 1_556
F1 Ba1 S2 133.07(11) 2_554 1_556
F2 Ba1 S2 67.88(12) . 1_556
S3 Ba1 S2 68.23(7) . 1_556
S1 Ba1 S2 68.94(6) 3_455 1_556
F2 Ba1 S2 75.83(12) 2_554 .
F1 Ba1 S2 143.60(11) . .
F1 Ba1 S2 68.51(11) 2_554 .
F2 Ba1 S2 134.03(11) . .
S3 Ba1 S2 67.03(6) . .
S1 Ba1 S2 80.44(6) 3_455 .
S2 Ba1 S2 131.18(8) 1_556 .
F2 Ba1 Ba1 38.22(10) 2_554 2_554
F1 Ba1 Ba1 93.91(11) . 2_554
F1 Ba1 Ba1 37.01(9) 2_554 2_554
F2 Ba1 Ba1 93.57(11) . 2_554
S3 Ba1 Ba1 131.22(5) . 2_554
S1 Ba1 Ba1 111.25(5) 3_455 2_554
S2 Ba1 Ba1 160.43(5) 1_556 2_554
S2 Ba1 Ba1 66.21(4) . 2_554
F2 Ba1 Ba1 92.23(11) 2_554 2
F1 Ba1 Ba1 37.79(9) . 2
F1 Ba1 Ba1 91.93(11) 2_554 2
F2 Ba1 Ba1 36.48(10) . 2
S3 Ba1 Ba1 133.94(5) . 2
S1 Ba1 Ba1 102.77(4) 3_455 2
S2 Ba1 Ba1 67.83(4) 1_556 2
S2 Ba1 Ba1 158.99(4) . 2
Ba1 Ba1 Ba1 93.66(2) 2_554 2
F2 Ba1 Ba2 96.48(10) 2_554 2_554
F1 Ba1 Ba2 95.82(10) . 2_554
F1 Ba1 Ba2 35.75(10) 2_554 2_554
F2 Ba1 Ba2 35.51(11) . 2_554
S3 Ba1 Ba2 139.87(5) . 2_554
S1 Ba1 Ba2 66.76(5) 3_455 2_554
S2 Ba1 Ba2 100.27(4) 1_556 2_554
S2 Ba1 Ba2 101.31(4) . 2_554
Ba1 Ba1 Ba2 63.889(15) 2_554 2_554
Ba1 Ba1 Ba2 62.356(15) 2 2_554
F2 Ba1 Ba2 36.51(11) 2_554 5_656
F1 Ba1 Ba2 33.97(10) . 5_656
F1 Ba1 Ba2 95.74(9) 2_554 5_656
F2 Ba1 Ba2 93.62(10) . 5_656
S3 Ba1 Ba2 123.09(5) . 5_656
S1 Ba1 Ba2 162.11(5) 3_455 5_656
S2 Ba1 Ba2 108.68(5) 1_556 5_656
S2 Ba1 Ba2 111.41(4) . 5_656
Ba1 Ba1 Ba2 64.723(16) 2_554 5_656
Ba1 Ba1 Ba2 61.295(15) 2 5_656
Ba2 Ba1 Ba2 97.026(18) 2_554 5_656
F1 Ba2 F2 113.30(14) 5_656 2
F1 Ba2 F1 76.96(14) 5_656 .
F2 Ba2 F1 72.38(16) 2 .
F1 Ba2 F2 68.51(16) 5_656 6_657
F2 Ba2 F2 75.23(15) 2 6_657
F1 Ba2 F2 116.86(14) . 6_657
F1 Ba2 S4 129.04(11) 5_656 .
F2 Ba2 S4 117.36(11) 2 .
F1 Ba2 S4 113.26(11) . .
F2 Ba2 S4 129.68(11) 6_657 .
F1 Ba2 S2 73.73(11) 5_656 6_656
F2 Ba2 S2 137.05(11) 2 6_656
F1 Ba2 S2 145.29(11) . 6_656
F2 Ba2 S2 68.38(11) 6_657 6_656
S4 Ba2 S2 73.38(7) . 6_656
F1 Ba2 S1 130.25(11) 5_656 8_566
F2 Ba2 S1 76.71(12) 2 8_566
F1 Ba2 S1 145.66(11) . 8_566
F2 Ba2 S1 67.76(11) 6_657 8_566
S4 Ba2 S1 68.78(7) . 8_566
S2 Ba2 S1 69.05(6) 6_656 8_566
F1 Ba2 S1 70.73(11) 5_656 8_565
F2 Ba2 S1 143.28(11) 2 8_565
F1 Ba2 S1 73.37(11) . 8_565
F2 Ba2 S1 133.53(11) 6_657 8_565
S4 Ba2 S1 65.91(6) . 8_565
S2 Ba2 S1 79.67(6) 6_656 8_565
S1 Ba2 S1 130.45(8) 8_566 8_565
F1 Ba2 Ba2 38.87(10) 5_656 5_656
F2 Ba2 Ba2 93.19(11) 2 5_656
F1 Ba2 Ba2 38.09(9) . 5_656
F2 Ba2 Ba2 93.39(10) 6_657 5_656
S4 Ba2 Ba2 130.79(5) . 5_656
S2 Ba2 Ba2 110.62(5) 6_656 5_656
S1 Ba2 Ba2 160.22(5) 8_566 5_656
S1 Ba2 Ba2 66.84(4) 8_565 5_656
F1 Ba2 Ba2 90.58(10) 5_656 5_657
F2 Ba2 Ba2 38.39(10) 2 5_657
F1 Ba2 Ba2 95.88(10) . 5_657
F2 Ba2 Ba2 36.84(10) 6_657 5_657
S4 Ba2 Ba2 134.03(5) . 5_657
S2 Ba2 Ba2 102.55(4) 6_656 5_657
S1 Ba2 Ba2 67.32(4) 8_566 5_657
S1 Ba2 Ba2 159.94(4) 8_565 5_657
Ba2 Ba2 Ba2 94.15(2) 5_656 5_657
F1 Ba2 Ba1 94.82(10) 5_656 2
F2 Ba2 Ba1 36.45(11) 2 2
F1 Ba2 Ba1 35.97(10) . 2
F2 Ba2 Ba1 96.12(10) 6_657 2
S4 Ba2 Ba1 123.25(6) . 2
S2 Ba2 Ba1 163.13(5) 6_656 2
S1 Ba2 Ba1 112.24(5) 8_566 2
S1 Ba2 Ba1 108.69(4) 8_565 2
Ba2 Ba2 Ba1 62.087(15) 5_656 2
Ba2 Ba2 Ba1 64.509(14) 5_657 2
F1 Ba2 Ba1 34.14(10) 5_656 5_656
F2 Ba2 Ba1 95.34(10) 2 5_656
F1 Ba2 Ba1 98.17(9) . 5_656
F2 Ba2 Ba1 34.38(10) 6_657 5_656
S4 Ba2 Ba1 139.63(6) . 5_656
S2 Ba2 Ba1 66.43(5) 6_656 5_656
S1 Ba2 Ba1 99.25(4) 8_566 5_656
S1 Ba2 Ba1 102.23(4) 8_565 5_656
Ba2 Ba2 Ba1 64.366(15) 5_656 5_656
Ba2 Ba2 Ba1 61.820(15) 5_657 5_656
Ba1 Ba2 Ba1 97.095(18) 2 5_656
S2 Ga1 S2 109.80(14) . 8_565
S2 Ga1 S3 109.53(8) . .
S2 Ga1 S3 109.53(8) 8_565 .
S2 Ga1 S4 106.84(8) . 1_554
S2 Ga1 S4 106.84(8) 8_565 1_554
S3 Ga1 S4 114.19(12) . 1_554
S1 Ga2 S1 109.86(14) . 8_565
S1 Ga2 S4 108.95(8) . .
S1 Ga2 S4 108.95(8) 8_565 .
S1 Ga2 S3 107.15(8) . .
S1 Ga2 S3 107.15(8) 8_565 .
S4 Ga2 S3 114.72(11) . .
S3 Cr1 S4 179.72(12) 6_656 1_554
S3 Cr1 S2 86.95(8) 6_656 3_554
S4 Cr1 S2 92.85(8) 1_554 3_554
S3 Cr1 S2 86.95(8) 6_656 6_655
S4 Cr1 S2 92.85(8) 1_554 6_655
S2 Cr1 S2 90.11(12) 3_554 6_655
S3 Cr1 S1 93.08(8) 6_656 .
S4 Cr1 S1 87.12(8) 1_554 .
S2 Cr1 S1 89.99(7) 3_554 .
S2 Cr1 S1 179.90(10) 6_655 .
S3 Cr1 S1 93.08(8) 6_656 8_565
S4 Cr1 S1 87.12(8) 1_554 8_565
S2 Cr1 S1 179.90(10) 3_554 8_565
S2 Cr1 S1 89.99(7) 6_655 8_565
S1 Cr1 S1 89.91(11) . 8_565
Ga2 S1 Cr1 79.91(8) . .
Ga2 S1 Ba2 128.14(9) . 8_564
Cr1 S1 Ba2 83.84(7) . 8_564
Ga2 S1 Ba1 135.68(10) . 3
Cr1 S1 Ba1 84.71(7) . 3
Ba2 S1 Ba1 90.60(6) 8_564 3
Ga2 S1 Ba2 86.68(7) . 8_565
Cr1 S1 Ba2 142.50(9) . 8_565
Ba2 S1 Ba2 130.45(8) 8_564 8_565
Ba1 S1 Ba2 80.83(5) 3 8_565
Ga1 S2 Cr1 79.89(8) . 6
Ga1 S2 Ba2 135.45(10) . 6_556
Cr1 S2 Ba2 84.46(8) 6 6_556
Ga1 S2 Ba1 128.56(9) . 1_554
Cr1 S2 Ba1 83.26(7) 6 1_554
Ba2 S2 Ba1 90.02(6) 6_556 1_554
Ga1 S2 Ba1 86.23(7) . .
Cr1 S2 Ba1 142.31(9) 6 .
Ba2 S2 Ba1 81.28(5) 6_556 .
Ba1 S2 Ba1 131.18(8) 1_554 .
Ga1 S3 Ga2 106.08(12) . .
Ga1 S3 Cr1 133.73(14) . 6_556
Ga2 S3 Cr1 120.19(12) . 6_556
Ga1 S3 Ba1 91.99(5) . 8_565
Ga2 S3 Ba1 97.28(5) . 8_565
Cr1 S3 Ba1 82.72(5) 6_556 8_565
Ga1 S3 Ba1 91.99(5) . .
Ga2 S3 Ba1 97.28(5) . .
Cr1 S3 Ba1 82.72(5) 6_556 .
Ba1 S3 Ba1 163.19(11) 8_565 .
Ga2 S4 Ga1 105.56(13) . 1_556
Ga2 S4 Cr1 133.99(14) . 1_556
Ga1 S4 Cr1 120.45(13) 1_556 1_556
Ga2 S4 Ba2 93.05(5) . 8_565
Ga1 S4 Ba2 96.90(5) 1_556 8_565
Cr1 S4 Ba2 82.10(5) 1_556 8_565
Ga2 S4 Ba2 93.05(5) . .
Ga1 S4 Ba2 96.90(5) 1_556 .
Cr1 S4 Ba2 82.10(5) 1_556 .
Ba2 S4 Ba2 162.82(11) 8_565 .
Ba2 F1 Ba1 111.90(18) 5_656 .
Ba2 F1 Ba2 103.04(14) 5_656 .
Ba1 F1 Ba2 117.36(17) . .
Ba2 F1 Ba1 111.11(16) 5_656 2
Ba1 F1 Ba1 105.20(14) . 2
Ba2 F1 Ba1 108.28(17) . 2
Ba1 F2 Ba2 115.12(17) 2 2_554
Ba1 F2 Ba2 109.10(18) 2 6_557
Ba2 F2 Ba2 104.77(15) 2_554 6_557
Ba1 F2 Ba1 105.30(15) 2 .
Ba2 F2 Ba1 108.04(18) 2_554 .
Ba2 F2 Ba1 114.82(17) 6_557 .

loop_
_geom_bond_atom_site_label_1
_geom_bond_atom_site_label_2
_geom_bond_distance
_geom_bond_site_symmetry_2
Ba1 F2 2.602(5) 2_554
Ba1 F1 2.633(4) .
Ba1 F1 2.681(4) 2_554
Ba1 F2 2.708(5) .
Ba1 S3 3.2227(8) .
Ba1 S1 3.206(2) 3_455
Ba1 S2 3.274(2) 1_556
Ba1 S2 3.489(2) .
Ba2 F1 2.622(5) 5_656
Ba2 F2 2.647(5) 2
Ba2 F1 2.667(5) .
Ba2 F2 2.742(5) 6_657
Ba2 S4 3.2372(8) .
Ba2 S2 3.218(3) 6_656
Ba2 S1 3.253(2) 8_566
Ba2 S1 3.528(2) 8_565
Ga1 S2 2.246(2) .
Ga1 S2 2.246(2) 8_565
Ga1 S3 2.298(3) .
Ga1 S4 2.287(3) 1_554
Ga2 S1 2.237(2) .
Ga2 S1 2.237(2) 8_565
Ga2 S4 2.295(3) .
Ga2 S3 2.296(3) .
Cr1 S3 2.698(3) 6_656
Cr1 S4 2.726(4) 1_554
Cr1 S2 2.596(3) 3_554
Cr1 S2 2.596(3) 6_655
Cr1 S1 2.591(3) .
Cr1 S1 2.591(3) 8_565
S1 Ba2 3.253(2) 8_564
S1 Ba1 3.206(2) 3
S1 Ba2 3.528(2) 8_565
S2 Cr1 2.596(3) 6
S2 Ba2 3.218(2) 6_556
S2 Ba1 3.274(2) 1_554
S3 Cr1 2.698(3) 6_556
S3 Ba1 3.2227(8) 8_565
S4 Ga1 2.287(3) 1_556
S4 Cr1 2.726(4) 1_556
S4 Ba2 3.2372(8) 8_565
F1 Ba2 2.622(5) 5_656
F1 Ba1 2.681(4) 2
F2 Ba1 2.602(5) 2
F2 Ba2 2.647(5) 2_554
F2 Ba2 2.742(5) 6_557
